data_2238102
loop_
_publ_author_name
'Li, Xiuping'
'Jia, Xiaochuan'
'Li, Jing'

_publ_section_title
;
 Ethyl
 3-bromo-4-cyano-5-[(2-ethoxy-2-oxoethyl)sulfanyl]thiophene-2-carboxylate
;
_journal_coeditor_code ZJ2102
_journal_issue 6
_journal_name_full 'Acta Crystallographica Section E'
_journal_page_first o848
_journal_paper_doi 10.1107/S1600536813010611
_journal_volume 69
_journal_year 2013
_chemical_formula_iupac 'C12 H12 Br N O4 S2'
_chemical_formula_moiety 'C12 H12 Br N O4 S2'
_chemical_formula_sum 'C12 H12 Br N O4 S2'
_chemical_formula_weight 378.26
_chemical_name_systematic
;
Ethyl 3-bromo-4-cyano-5-[(2-ethoxy-2-oxoethyl)sulfanyl]thiophene-2-carboxylate
;
_space_group_IT_number 14
_symmetry_cell_setting monoclinic
_symmetry_space_group_name_Hall '-P 2ybc'
_symmetry_space_group_name_H-M 'P 1 21/c 1'
_atom_sites_solution_hydrogens geom
_atom_sites_solution_primary direct
_atom_sites_solution_secondary difmap
_audit_creation_method SHELXL-97
_cell_angle_alpha 90.00
_cell_angle_beta 99.44(3)
_cell_angle_gamma 90.00
_cell_formula_units_Z 4
_cell_length_a 8.5896(17)
_cell_length_b 10.837(2)
_cell_length_c 16.584(3)
_cell_measurement_reflns_used 3404
_cell_measurement_temperature 293(2)
_cell_measurement_theta_max 27.8744
_cell_measurement_theta_min 3.0517
_cell_volume 1522.8(5)
_computing_cell_refinement 'CrystalClear (Rigaku, 2005)'
_computing_data_collection 'CrystalClear (Rigaku, 2005)'
_computing_data_reduction 'CrystalClear (Rigaku, 2005)'
_computing_molecular_graphics 'SHELXTL (Sheldrick, 2008)'
_computing_publication_material 'SHELXTL (Sheldrick, 2008)'
_computing_structure_refinement 'SHELXL97 (Sheldrick, 2008)'
_computing_structure_solution 'SHELXS97 (Sheldrick, 2008)'
_diffrn_ambient_temperature 293(2)
_diffrn_measured_fraction_theta_full 0.990
_diffrn_measured_fraction_theta_max 0.990
_diffrn_measurement_device_type 'Rigaku Saturn'
_diffrn_measurement_method '\w scans'
_diffrn_radiation_monochromator confocal
_diffrn_radiation_source 'rotating anode'
_diffrn_radiation_type MoK\a
_diffrn_radiation_wavelength 0.71073
_diffrn_reflns_av_R_equivalents 0.0670
_diffrn_reflns_av_sigmaI/netI 0.0634
_diffrn_reflns_limit_h_max 11
_diffrn_reflns_limit_h_min -11
_diffrn_reflns_limit_k_max 14
_diffrn_reflns_limit_k_min -14
_diffrn_reflns_limit_l_max 21
_diffrn_reflns_limit_l_min -21
_diffrn_reflns_number 15211
_diffrn_reflns_theta_full 27.87
_diffrn_reflns_theta_max 27.87
_diffrn_reflns_theta_min 3.05
_diffrn_standards_decay_% 0
_diffrn_standards_interval_count 0
_diffrn_standards_interval_time 0
_diffrn_standards_number 0
_exptl_absorpt_coefficient_mu 2.984
_exptl_absorpt_correction_T_max 0.7160
_exptl_absorpt_correction_T_min 0.5868
_exptl_absorpt_correction_type multi-scan
_exptl_absorpt_process_details '(CrystalClear; Rigaku, 2005)'
_exptl_crystal_colour colorless
_exptl_crystal_density_diffrn 1.650
_exptl_crystal_density_method 'not measured'
_exptl_crystal_description block
_exptl_crystal_F_000 760
_exptl_crystal_size_max 0.20
_exptl_crystal_size_mid 0.18
_exptl_crystal_size_min 0.12
_refine_diff_density_max 0.432
_refine_diff_density_min -0.711
_refine_ls_extinction_coef 0.018(2)
_refine_ls_extinction_expression Fc^*^=kFc[1+0.001xFc^2^\l^3^/sin(2\q)]^-1/4^
_refine_ls_extinction_method 'SHELXL97 (Sheldrick, 2008)'
_refine_ls_goodness_of_fit_ref 0.997
_refine_ls_hydrogen_treatment constr
_refine_ls_matrix_type full
_refine_ls_number_parameters 184
_refine_ls_number_reflns 3596
_refine_ls_number_restraints 0
_refine_ls_restrained_S_all 0.997
_refine_ls_R_factor_all 0.0877
_refine_ls_R_factor_gt 0.0515
_refine_ls_shift/su_max 0.003
_refine_ls_shift/su_mean 0.000
_refine_ls_structure_factor_coef Fsqd
_refine_ls_weighting_details 'calc w=1/[\s^2^(Fo^2^)+(0.0817P)^2^+0.0000P] where P=(Fo^2^+2Fc^2^)/3'
_refine_ls_weighting_scheme calc
_refine_ls_wR_factor_gt 0.1380
_refine_ls_wR_factor_ref 0.1568
_reflns_number_gt 2224
_reflns_number_total 3596
_reflns_threshold_expression I>2\s(I)
_cod_data_source_file zj2102.cif
_cod_data_source_block I
_cod_original_sg_symbol_H-M 'P 21/c'
_cod_database_code 2238102
_cod_database_fobs_code 2238102

loop_
_symmetry_equiv_pos_as_xyz
'x, y, z'
'-x, y+1/2, -z+1/2'
'-x, -y, -z'
'x, -y-1/2, z-1/2'

loop_
_atom_site_type_symbol
_atom_site_label
_atom_site_fract_x
_atom_site_fract_y
_atom_site_fract_z
_atom_site_U_iso_or_equiv
_atom_site_adp_type
_atom_site_calc_flag
_atom_site_refinement_flags
_atom_site_occupancy
_atom_site_symmetry_multiplicity
Br Br1 1.34684(5) -0.05401(5) 0.13435(3) 0.0723(3) Uani d . 1 1
S S1 0.95059(11) 0.19092(9) 0.04312(6) 0.0421(3) Uani d . 1 1
S S2 0.75972(12) 0.13383(10) 0.17935(7) 0.0505(3) Uani d . 1 1
O O1 1.3519(4) 0.1042(3) -0.0246(2) 0.0703(9) Uani d . 1 1
O O2 1.1477(3) 0.2261(3) -0.07630(18) 0.0577(8) Uani d . 1 1
O O3 0.4240(3) 0.3685(3) 0.10494(18) 0.0559(8) Uani d . 1 1
O O4 0.4796(4) 0.2478(3) 0.2147(2) 0.0744(10) Uani d . 1 1
N N1 1.0569(5) -0.0869(4) 0.2904(3) 0.0784(13) Uani d . 1 1
C C1 1.3411(7) 0.3617(5) -0.1215(3) 0.0825(16) Uani d . 1 1
H H1A 1.2890 0.4277 -0.0980 0.124 Uiso calc R 1 1
H H1B 1.3794 0.3912 -0.1692 0.124 Uiso calc R 1 1
H H1C 1.4282 0.3325 -0.0823 0.124 Uiso calc R 1 1
C C2 1.2285(6) 0.2598(5) -0.1446(3) 0.0667(13) Uani d . 1 1
H H2A 1.1510 0.2847 -0.1911 0.080 Uiso calc R 1 1
H H2B 1.2845 0.1885 -0.1607 0.080 Uiso calc R 1 1
C C3 1.2245(5) 0.1481(4) -0.0215(3) 0.0468(10) Uani d . 1 1
C C4 1.1325(4) 0.1209(3) 0.0445(2) 0.0420(9) Uani d . 1 1
C C5 1.1667(5) 0.0433(3) 0.1088(3) 0.0440(9) Uani d . 1 1
C C6 1.0474(4) 0.0400(3) 0.1587(2) 0.0427(9) Uani d . 1 1
C C7 0.9215(4) 0.1161(3) 0.1300(2) 0.0390(8) Uani d . 1 1
C C8 1.0542(5) -0.0323(4) 0.2309(3) 0.0551(11) Uani d . 1 1
C C9 0.6413(4) 0.2381(4) 0.1105(2) 0.0473(10) Uani d . 1 1
H H9A 0.7050 0.3072 0.0979 0.057 Uiso calc R 1 1
H H9B 0.6003 0.1960 0.0599 0.057 Uiso calc R 1 1
C C10 0.5069(4) 0.2838(4) 0.1508(3) 0.0464(10) Uani d . 1 1
C C11 0.2964(6) 0.4242(5) 0.1395(3) 0.0632(13) Uani d . 1 1
H H11A 0.3373 0.4630 0.1914 0.076 Uiso calc R 1 1
H H11B 0.2205 0.3617 0.1488 0.076 Uiso calc R 1 1
C C12 0.2186(6) 0.5190(5) 0.0800(4) 0.0903(18) Uani d . 1 1
H H12A 0.2957 0.5782 0.0691 0.135 Uiso calc R 1 1
H H12B 0.1371 0.5603 0.1029 0.135 Uiso calc R 1 1
H H12C 0.1733 0.4791 0.0299 0.135 Uiso calc R 1 1

loop_
_atom_site_aniso_label
_atom_site_aniso_U_11
_atom_site_aniso_U_22
_atom_site_aniso_U_33
_atom_site_aniso_U_12
_atom_site_aniso_U_13
_atom_site_aniso_U_23
Br1 0.0499(4) 0.0728(4) 0.0911(5) 0.0186(2) 0.0023(3) 0.0000(3)
S1 0.0381(5) 0.0419(5) 0.0472(6) 0.0045(4) 0.0093(4) 0.0038(4)
S2 0.0452(6) 0.0526(6) 0.0570(7) 0.0040(5) 0.0186(5) 0.0114(5)
O1 0.0539(19) 0.088(2) 0.075(2) 0.0161(18) 0.0267(16) 0.0067(19)
O2 0.0532(18) 0.0659(19) 0.0574(18) 0.0027(15) 0.0195(14) 0.0111(16)
O3 0.0464(16) 0.0658(19) 0.0585(19) 0.0130(15) 0.0177(14) -0.0037(15)
O4 0.074(2) 0.088(2) 0.070(2) 0.0212(18) 0.0363(18) 0.0164(19)
N1 0.073(3) 0.077(3) 0.087(3) 0.012(2) 0.020(2) 0.035(3)
C1 0.100(4) 0.089(4) 0.064(3) -0.022(3) 0.030(3) 0.002(3)
C2 0.076(3) 0.072(3) 0.056(3) -0.004(3) 0.022(2) 0.008(2)
C3 0.040(2) 0.049(2) 0.052(2) -0.0011(19) 0.0102(18) -0.005(2)
C4 0.034(2) 0.039(2) 0.054(2) 0.0016(16) 0.0101(17) -0.0058(18)
C5 0.036(2) 0.041(2) 0.054(2) -0.0013(16) 0.0032(18) -0.0033(18)
C6 0.041(2) 0.039(2) 0.047(2) -0.0030(17) 0.0034(18) 0.0045(17)
C7 0.036(2) 0.0346(19) 0.046(2) -0.0006(16) 0.0064(16) -0.0012(16)
C8 0.045(2) 0.051(2) 0.070(3) 0.006(2) 0.011(2) 0.011(2)
C9 0.036(2) 0.059(3) 0.048(2) 0.0034(19) 0.0114(18) 0.003(2)
C10 0.039(2) 0.053(2) 0.049(2) 0.0003(19) 0.0099(18) -0.003(2)
C11 0.050(3) 0.070(3) 0.074(3) 0.018(2) 0.023(2) -0.008(3)
C12 0.068(3) 0.097(4) 0.108(5) 0.036(3) 0.021(3) 0.015(4)

loop_
_atom_type_symbol
_atom_type_description
_atom_type_scat_dispersion_real
_atom_type_scat_dispersion_imag
_atom_type_scat_source
C C 0.0033 0.0016 'International Tables Vol C Tables 4.2.6.8 and 6.1.1.4'
H H 0.0000 0.0000 'International Tables Vol C Tables 4.2.6.8 and 6.1.1.4'
N N 0.0061 0.0033 'International Tables Vol C Tables 4.2.6.8 and 6.1.1.4'
O O 0.0106 0.0060 'International Tables Vol C Tables 4.2.6.8 and 6.1.1.4'
S S 0.1246 0.1234 'International Tables Vol C Tables 4.2.6.8 and 6.1.1.4'
Br Br -0.2901 2.4595 'International Tables Vol C Tables 4.2.6.8 and 6.1.1.4'

loop_
_geom_angle_atom_site_label_1
_geom_angle_atom_site_label_2
_geom_angle_atom_site_label_3
_geom_angle
C7 S1 C4 92.15(19)
C7 S2 C9 100.55(18)
C3 O2 C2 116.1(3)
C10 O3 C11 115.6(3)
C2 C1 H1A 109.5
C2 C1 H1B 109.5
H1A C1 H1B 109.5
C2 C1 H1C 109.5
H1A C1 H1C 109.5
H1B C1 H1C 109.5
O2 C2 C1 111.0(4)
O2 C2 H2A 109.4
C1 C2 H2A 109.4
O2 C2 H2B 109.4
C1 C2 H2B 109.4
H2A C2 H2B 108.0
O1 C3 O2 124.9(4)
O1 C3 C4 123.6(4)
O2 C3 C4 111.4(3)
C5 C4 C3 129.3(3)
C5 C4 S1 111.1(3)
C3 C4 S1 119.5(3)
C4 C5 C6 113.1(3)
C4 C5 Br1 126.6(3)
C6 C5 Br1 120.4(3)
C7 C6 C5 112.6(3)
C7 C6 C8 122.7(4)
C5 C6 C8 124.7(4)
C6 C7 S1 111.1(3)
C6 C7 S2 123.1(3)
S1 C7 S2 125.8(2)
N1 C8 C6 177.4(5)
C10 C9 S2 108.6(3)
C10 C9 H9A 110.0
S2 C9 H9A 110.0
C10 C9 H9B 110.0
S2 C9 H9B 110.0
H9A C9 H9B 108.4
O4 C10 O3 125.0(4)
O4 C10 C9 124.4(4)
O3 C10 C9 110.6(4)
O3 C11 C12 108.0(4)
O3 C11 H11A 110.1
C12 C11 H11A 110.1
O3 C11 H11B 110.1
C12 C11 H11B 110.1
H11A C11 H11B 108.4
C11 C12 H12A 109.5
C11 C12 H12B 109.5
H12A C12 H12B 109.5
C11 C12 H12C 109.5
H12A C12 H12C 109.5
H12B C12 H12C 109.5

loop_
_geom_bond_atom_site_label_1
_geom_bond_atom_site_label_2
_geom_bond_distance
Br1 C5 1.864(4)
S1 C7 1.707(4)
S1 C4 1.734(4)
S2 C7 1.735(4)
S2 C9 1.798(4)
O1 C3 1.202(5)
O2 C3 1.335(5)
O2 C2 1.468(5)
O3 C10 1.323(5)
O3 C11 1.449(5)
O4 C10 1.188(5)
N1 C8 1.147(6)
C1 C2 1.477(7)
C1 H1A 0.9600
C1 H1B 0.9600
C1 H1C 0.9600
C2 H2A 0.9700
C2 H2B 0.9700
C3 C4 1.480(6)
C4 C5 1.352(5)
C5 C6 1.418(6)
C6 C7 1.381(5)
C6 C8 1.425(6)
C9 C10 1.509(5)
C9 H9A 0.9700
C9 H9B 0.9700
C11 C12 1.504(7)
C11 H11A 0.9700
C11 H11B 0.9700
C12 H12A 0.9600
C12 H12B 0.9600
C12 H12C 0.9600

loop_
_geom_torsion_atom_site_label_1
_geom_torsion_atom_site_label_2
_geom_torsion_atom_site_label_3
_geom_torsion_atom_site_label_4
_geom_torsion
C3 O2 C2 C1 -83.9(5)
C2 O2 C3 O1 -0.4(6)
C2 O2 C3 C4 179.9(3)
O1 C3 C4 C5 -2.5(7)
O2 C3 C4 C5 177.2(4)
O1 C3 C4 S1 179.4(4)
O2 C3 C4 S1 -1.0(5)
C7 S1 C4 C5 0.4(3)
C7 S1 C4 C3 178.9(3)
C3 C4 C5 C6 -178.9(4)
S1 C4 C5 C6 -0.6(4)
C3 C4 C5 Br1 0.6(6)
S1 C4 C5 Br1 178.9(2)
C4 C5 C6 C7 0.5(5)
Br1 C5 C6 C7 -179.0(3)
C4 C5 C6 C8 -179.0(4)
Br1 C5 C6 C8 1.5(5)
C5 C6 C7 S1 -0.2(4)
C8 C6 C7 S1 179.4(3)
C5 C6 C7 S2 -178.6(3)
C8 C6 C7 S2 0.9(6)
C4 S1 C7 C6 -0.1(3)
C4 S1 C7 S2 178.3(3)
C9 S2 C7 C6 -178.3(3)
C9 S2 C7 S1 3.5(3)
C7 C6 C8 N1 -36(12)
C5 C6 C8 N1 144(11)
C7 S2 C9 C10 -169.7(3)
C11 O3 C10 O4 3.5(6)
C11 O3 C10 C9 -176.8(4)
S2 C9 C10 O4 -5.4(6)
S2 C9 C10 O3 174.9(3)
C10 O3 C11 C12 178.9(4)
